data_7117946
loop_
_publ_author_name
'Mathilde Berville'
'Lydia Karmazin'
'Jennifer A. Wytko'
'Jean Weiss'

_publ_section_title
;
 Viologen cyclophanes: redox controlled host-guest interactions
;
_journal_name_full Chem.Commun.
_journal_page_first 15772
_journal_paper_doi 10.1039/C5cc06041A
_journal_volume 51
_journal_year 2015
_chemical_formula_moiety 'C30 H36 N4, 2(F6 P), C7 H8, C2 H3 N'
_chemical_formula_sum 'C39 H47 F12 N5 P2'
_chemical_formula_weight 875.75
_chemical_name_systematic
;
 ?
;
_chemical_properties_physical Air-sensitive
_space_group_crystal_system orthorhombic
_space_group_IT_number 19
_space_group_name_Hall 'P 2ac 2ab'
_space_group_name_H-M_alt 'P 21 21 21'
_symmetry_space_group_name_Hall 'P 2ac 2ab'
_symmetry_space_group_name_H-M 'P 21 21 21'
_atom_sites_solution_hydrogens geom
_atom_sites_solution_primary direct
_atom_sites_solution_secondary difmap
_audit_creation_method SHELXL-2013
_audit_update_record
;
2015-02-25 deposited with the CCDC.
2015-09-01 downloaded from the CCDC.
;
_cell_angle_alpha 90
_cell_angle_beta 90
_cell_angle_gamma 90
_cell_formula_units_Z 4
_cell_length_a 14.767(5)
_cell_length_b 15.632(5)
_cell_length_c 18.005(5)
_cell_measurement_reflns_used 5374
_cell_measurement_temperature 173(2)
_cell_measurement_theta_max 26.27
_cell_measurement_theta_min 2.26
_cell_volume 4156(2)
_computing_cell_refinement 'Bruker SAINT'
_computing_data_collection 'Bruker APEX2'
_computing_data_reduction 'Bruker SAINT'
_computing_molecular_graphics 'Bruker SHELXTL'
_computing_publication_material 'Bruker SHELXTL'
_computing_structure_refinement 'SHELXL-2013 (Sheldrick, 2013)'
_computing_structure_solution 'SHELXS-2013 (Sheldrick, 2013)'
_diffrn_ambient_temperature 173(2)
_diffrn_measured_fraction_theta_full 1.000
_diffrn_measured_fraction_theta_max 1.000
_diffrn_measurement_device_type 'Bruker APEX-II CCD'
_diffrn_measurement_method '\f and \w scans'
_diffrn_radiation_type MoK\a
_diffrn_radiation_wavelength 0.71073
_diffrn_reflns_av_R_equivalents 0.0345
_diffrn_reflns_av_unetI/netI 0.0517
_diffrn_reflns_laue_measured_fraction_full 1.000
_diffrn_reflns_laue_measured_fraction_max 1.000
_diffrn_reflns_limit_h_max 8
_diffrn_reflns_limit_h_min -19
_diffrn_reflns_limit_k_max 14
_diffrn_reflns_limit_k_min -20
_diffrn_reflns_limit_l_max 23
_diffrn_reflns_limit_l_min -23
_diffrn_reflns_number 23293
_diffrn_reflns_point_group_measured_fraction_full 1.000
_diffrn_reflns_point_group_measured_fraction_max 1.000
_diffrn_reflns_theta_full 25.242
_diffrn_reflns_theta_max 28.000
_diffrn_reflns_theta_min 1.725
_diffrn_source 'fine focus sealed tube'
_exptl_absorpt_coefficient_mu 0.194
_exptl_absorpt_correction_T_max 0.7456
_exptl_absorpt_correction_T_min 0.6915
_exptl_absorpt_correction_type multi-scan
_exptl_absorpt_process_details sadabs
_exptl_crystal_colour black
_exptl_crystal_density_diffrn 1.400
_exptl_crystal_description block
_exptl_crystal_F_000 1816
_exptl_crystal_size_max 0.42
_exptl_crystal_size_mid 0.40
_exptl_crystal_size_min 0.30
_refine_diff_density_max 0.471
_refine_diff_density_min -0.368
_refine_diff_density_rms 0.052
_refine_ls_abs_structure_details
;
 Flack x determined using 2277 quotients [(I+)-(I-)]/[(I+)+(I-)]
 (Parsons and Flack (2004), Acta Cryst. A60, s61).
;
_refine_ls_abs_structure_Flack 0.00(3)
_refine_ls_extinction_coef .
_refine_ls_extinction_method none
_refine_ls_goodness_of_fit_ref 1.018
_refine_ls_hydrogen_treatment constr
_refine_ls_matrix_type full
_refine_ls_number_parameters 531
_refine_ls_number_reflns 10033
_refine_ls_number_restraints 0
_refine_ls_restrained_S_all 1.018
_refine_ls_R_factor_all 0.1045
_refine_ls_R_factor_gt 0.0604
_refine_ls_shift/su_max 0.000
_refine_ls_shift/su_mean 0.000
_refine_ls_structure_factor_coef Fsqd
_refine_ls_weighting_details 'w=1/[\s^2^(Fo^2^)+(0.0817P)^2^+1.4664P] where P=(Fo^2^+2Fc^2^)/3'
_refine_ls_weighting_scheme calc
_refine_ls_wR_factor_gt 0.1429
_refine_ls_wR_factor_ref 0.1658
_reflns_Friedel_coverage 0.813
_reflns_friedel_fraction_full 1.000
_reflns_friedel_fraction_max 0.999
_reflns_number_gt 6541
_reflns_number_total 10033
_reflns_threshold_expression 'I > 2\s(I)'
_cod_data_source_file c5cc06041a2_new.cif
_cod_data_source_block jwmb150205
_cod_database_code 7117946
_shelx_space_group_comment
;
The symmetry employed for this shelxl refinement is uniquely defined
by the following loop, which should always be used as a source of
symmetry information in preference to the above space-group names.
They are only intended as comments.
;
_shelxl_version_number 2013-4

loop_
_space_group_symop_operation_xyz
'x, y, z'
'-x+1/2, -y, z+1/2'
'x+1/2, -y+1/2, -z'
'-x, y+1/2, -z+1/2'

loop_
_atom_site_label
_atom_site_type_symbol
_atom_site_fract_x
_atom_site_fract_y
_atom_site_fract_z
_atom_site_U_iso_or_equiv
_atom_site_adp_type
_atom_site_occupancy
_atom_site_site_symmetry_order
_atom_site_calc_flag
_atom_site_refinement_flags_posn
_atom_site_refinement_flags_adp
_atom_site_refinement_flags_occupancy
_atom_site_disorder_assembly
_atom_site_disorder_group
C1 C -0.2107(3) 0.5927(3) 0.7953(2) 0.0419(11) Uani 1 1 d . . . . .
H1 H -0.2502 0.6135 0.8328 0.050 Uiso 1 1 calc R U . . .
C2 C -0.1213(3) 0.5908(3) 0.8085(2) 0.0405(11) Uani 1 1 d . . . . .
H2 H -0.0991 0.6120 0.8544 0.049 Uiso 1 1 calc R U . . .
C3 C -0.0584(3) 0.5575(3) 0.7552(2) 0.0329(9) Uani 1 1 d . . . . .
C4 C -0.0986(3) 0.5306(3) 0.6870(2) 0.0397(11) Uani 1 1 d . . . . .
H4 H -0.0612 0.5091 0.6484 0.048 Uiso 1 1 calc R U . . .
C5 C -0.1893(3) 0.5353(3) 0.6763(3) 0.0415(11) Uani 1 1 d . . . . .
H5 H -0.2136 0.5167 0.6302 0.050 Uiso 1 1 calc R U . . .
C6 C -0.3461(3) 0.5659(3) 0.7173(3) 0.0419(11) Uani 1 1 d . . . . .
H6A H -0.3592 0.5554 0.6642 0.050 Uiso 1 1 calc R U . . .
H6B H -0.3703 0.6230 0.7303 0.050 Uiso 1 1 calc R U . . .
C7 C -0.3936(3) 0.4989(3) 0.7636(3) 0.0519(13) Uani 1 1 d . . . . .
H7A H -0.3966 0.5225 0.8146 0.062 Uiso 1 1 calc R U . A 1
H7B H -0.4567 0.4970 0.7452 0.062 Uiso 1 1 calc R U . A 1
C8 C -0.3654(6) 0.4098(7) 0.7719(5) 0.0415(16) Uani 0.5 1 d . . P B 1
H8A H -0.4030 0.3816 0.8103 0.050 Uiso 0.5 1 calc R U P B 1
H8B H -0.3015 0.4076 0.7883 0.050 Uiso 0.5 1 calc R U P B 1
C9 C -0.3757(7) 0.3603(7) 0.6956(6) 0.0428(16) Uani 0.5 1 d . . P B 1
H9A H -0.3341 0.3850 0.6582 0.051 Uiso 0.5 1 calc R U P B 1
H9B H -0.4385 0.3661 0.6769 0.051 Uiso 0.5 1 calc R U P B 1
C8B C -0.3559(6) 0.4061(7) 0.7176(6) 0.0415(16) Uani 0.5 1 d . . P B 2
H8B1 H -0.3730 0.4087 0.6645 0.050 Uiso 0.5 1 calc R U P B 2
H8B2 H -0.2891 0.4022 0.7208 0.050 Uiso 0.5 1 calc R U P B 2
C9B C -0.3965(6) 0.3318(6) 0.7519(6) 0.0428(16) Uani 0.5 1 d . . P B 2
H9B1 H -0.4631 0.3314 0.7455 0.051 Uiso 0.5 1 calc R U P B 2
H9B2 H -0.3817 0.3283 0.8054 0.051 Uiso 0.5 1 calc R U P B 2
C10 C -0.3521(3) 0.2610(4) 0.7085(4) 0.0614(16) Uani 1 1 d . . . . .
H10A H -0.3920 0.2370 0.7475 0.074 Uiso 0.5 1 calc R U P B 1
H10B H -0.3626 0.2285 0.6621 0.074 Uiso 0.5 1 calc R U P B 1
H10C H -0.3844 0.2065 0.7176 0.074 Uiso 0.5 1 calc R U P B 2
H10D H -0.3554 0.2738 0.6547 0.074 Uiso 0.5 1 calc R U P B 2
C11 C -0.1882(3) 0.2759(4) 0.6837(3) 0.0474(12) Uani 1 1 d . . . . .
H11 H -0.2032 0.2920 0.6344 0.057 Uiso 1 1 calc R U . . .
C12 C -0.1000(3) 0.2767(3) 0.7052(3) 0.0421(11) Uani 1 1 d . . . . .
H12 H -0.0546 0.2923 0.6702 0.050 Uiso 1 1 calc R U . . .
C13 C -0.0741(3) 0.2547(3) 0.7789(2) 0.0376(10) Uani 1 1 d . . . . .
C14 C -0.1472(3) 0.2302(3) 0.8262(3) 0.0442(11) Uani 1 1 d . . . . .
H14 H -0.1349 0.2130 0.8758 0.053 Uiso 1 1 calc R U . . .
C15 C -0.2338(3) 0.2310(4) 0.8015(3) 0.0477(12) Uani 1 1 d . . . . .
H15 H -0.2809 0.2159 0.8350 0.057 Uiso 1 1 calc R U . . .
C16 C 0.1779(3) 0.2774(3) 0.7795(3) 0.0413(11) Uani 1 1 d . . . . .
H16 H 0.2250 0.2923 0.7459 0.050 Uiso 1 1 calc R U . . .
C17 C 0.0907(3) 0.2799(3) 0.7556(3) 0.0389(10) Uani 1 1 d . . . . .
H17 H 0.0780 0.2985 0.7065 0.047 Uiso 1 1 calc R U . . .
C18 C 0.0183(3) 0.2554(3) 0.8027(2) 0.0339(9) Uani 1 1 d . . . . .
C19 C 0.0438(3) 0.2334(3) 0.8767(2) 0.0427(11) Uani 1 1 d . . . . .
H19 H -0.0017 0.2182 0.9116 0.051 Uiso 1 1 calc R U . . .
C20 C 0.1313(3) 0.2339(3) 0.8978(2) 0.0432(11) Uani 1 1 d . . . . .
H20 H 0.1460 0.2196 0.9477 0.052 Uiso 1 1 calc R U . . .
C21 C 0.2944(3) 0.2520(3) 0.8761(3) 0.0429(11) Uani 1 1 d . . . . .
H21A H 0.3355 0.2581 0.8330 0.051 Uiso 1 1 calc R U . . .
H21B H 0.3064 0.1956 0.8992 0.051 Uiso 1 1 calc R U . . .
C22 C 0.3150(3) 0.3218(3) 0.9319(3) 0.0440(11) Uani 1 1 d . . . . .
H22A H 0.3803 0.3197 0.9442 0.053 Uiso 1 1 calc R U . . .
H22B H 0.2809 0.3099 0.9781 0.053 Uiso 1 1 calc R U . . .
C23 C 0.2919(3) 0.4116(3) 0.9060(3) 0.0425(11) Uani 1 1 d . . . . .
H23A H 0.3056 0.4522 0.9467 0.051 Uiso 1 1 calc R U . . .
H23B H 0.2260 0.4146 0.8963 0.051 Uiso 1 1 calc R U . . .
C24 C 0.3422(3) 0.4406(3) 0.8364(3) 0.0422(11) Uani 1 1 d . . . . .
H24A H 0.4081 0.4348 0.8450 0.051 Uiso 1 1 calc R U . . .
H24B H 0.3258 0.4022 0.7948 0.051 Uiso 1 1 calc R U . . .
C25 C 0.3220(3) 0.5318(3) 0.8139(3) 0.0440(12) Uani 1 1 d . . . . .
H25A H 0.3402 0.5709 0.8545 0.053 Uiso 1 1 calc R U . . .
H25B H 0.3580 0.5466 0.7693 0.053 Uiso 1 1 calc R U . . .
C26 C 0.1658(3) 0.5707(3) 0.8515(3) 0.0413(11) Uani 1 1 d . . . . .
H26 H 0.1893 0.5866 0.8986 0.050 Uiso 1 1 calc R U . . .
C27 C 0.0747(3) 0.5753(3) 0.8398(2) 0.0402(11) Uani 1 1 d . . . . .
H27 H 0.0360 0.5934 0.8789 0.048 Uiso 1 1 calc R U . . .
C28 C 0.0364(3) 0.5534(3) 0.7694(2) 0.0352(10) Uani 1 1 d . . . . .
C29 C 0.0997(3) 0.5249(3) 0.7154(2) 0.0374(10) Uani 1 1 d . . . . .
H29 H 0.0783 0.5081 0.6678 0.045 Uiso 1 1 calc R U . . .
C30 C 0.1899(3) 0.5209(3) 0.7298(3) 0.0411(11) Uani 1 1 d . . . . .
H30 H 0.2301 0.5019 0.6920 0.049 Uiso 1 1 calc R U . . .
C31 C 0.3915(4) 0.2958(5) 0.6272(4) 0.0678(18) Uani 1 1 d . . . . .
C32 C 0.4006(4) 0.3350(5) 0.5550(4) 0.081(2) Uani 1 1 d . . . . .
H32A H 0.3660 0.3021 0.5184 0.121 Uiso 1 1 calc R U . . .
H32B H 0.4647 0.3358 0.5406 0.121 Uiso 1 1 calc R U . . .
H32C H 0.3775 0.3937 0.5569 0.121 Uiso 1 1 calc R U . . .
C33 C 0.7181(4) 0.4160(4) 0.9610(3) 0.0620(15) Uani 1 1 d . . . . .
H33 H 0.7090 0.3581 0.9469 0.074 Uiso 1 1 calc R U . . .
C34 C 0.8050(5) 0.4473(6) 0.9703(4) 0.0759(19) Uani 1 1 d . . . . .
H34 H 0.8551 0.4101 0.9629 0.091 Uiso 1 1 calc R U . . .
C35 C 0.8203(5) 0.5298(6) 0.9899(3) 0.081(2) Uani 1 1 d . . . . .
H35 H 0.8802 0.5500 0.9975 0.097 Uiso 1 1 calc R U . . .
C36 C 0.7482(5) 0.5829(5) 0.9982(3) 0.077(2) Uani 1 1 d . . . . .
H36 H 0.7589 0.6412 1.0102 0.093 Uiso 1 1 calc R U . . .
C37 C 0.6603(5) 0.5554(4) 0.9901(3) 0.0639(16) Uani 1 1 d . . . . .
H37 H 0.6113 0.5940 0.9965 0.077 Uiso 1 1 calc R U . . .
C38 C 0.6444(4) 0.4692(4) 0.9722(3) 0.0556(14) Uani 1 1 d . . . . .
C39 C 0.5515(4) 0.4368(6) 0.9657(4) 0.082(2) Uani 1 1 d . . . . .
H39A H 0.5521 0.3815 0.9401 0.124 Uiso 1 1 calc R U . . .
H39B H 0.5149 0.4776 0.9372 0.124 Uiso 1 1 calc R U . . .
H39C H 0.5254 0.4297 1.0153 0.124 Uiso 1 1 calc R U . . .
N1 N -0.2467(2) 0.5654(3) 0.7288(2) 0.0409(9) Uani 1 1 d . . . . .
N2 N -0.2559(2) 0.2524(3) 0.7314(2) 0.0476(10) Uani 1 1 d . . . . .
N3 N 0.1998(2) 0.2542(3) 0.8498(2) 0.0385(9) Uani 1 1 d . . . . .
N4 N 0.2241(2) 0.5437(3) 0.7975(2) 0.0376(9) Uani 1 1 d . . . . .
N5 N 0.3834(4) 0.2655(6) 0.6828(4) 0.102(2) Uani 1 1 d . . . . .
F1 F -0.0227(3) 0.3392(3) 1.0519(4) 0.127(2) Uani 1 1 d . . . . .
F2 F 0.0472(4) 0.3595(4) 1.1603(2) 0.132(2) Uani 1 1 d . . . . .
F3 F 0.1238(3) 0.3070(3) 1.0641(2) 0.0915(13) Uani 1 1 d . . . . .
F4 F 0.1480(3) 0.4385(4) 1.1063(4) 0.140(2) Uani 1 1 d . . . . .
F5 F 0.0802(3) 0.4211(3) 0.9972(2) 0.1032(15) Uani 1 1 d . . . . .
F6 F 0.0000(3) 0.4709(3) 1.0923(2) 0.0913(13) Uani 1 1 d . . . . .
F7 F 0.1808(3) 0.3125(5) 0.5947(2) 0.127(2) Uani 1 1 d . . . . .
F8 F 0.1538(5) 0.4236(4) 0.5202(4) 0.161(3) Uani 1 1 d . . . . .
F9 F 0.2010(3) 0.3058(4) 0.4736(2) 0.1189(19) Uani 1 1 d . . . . .
F10 F 0.0573(3) 0.3456(4) 0.4553(2) 0.1032(16) Uani 1 1 d . . . . .
F11 F 0.0844(4) 0.2379(3) 0.5335(5) 0.153(3) Uani 1 1 d . . . . .
F12 F 0.0389(3) 0.3610(3) 0.5778(2) 0.1021(16) Uani 1 1 d . . . . .
P1 P 0.06287(9) 0.38948(11) 1.07737(8) 0.0540(4) Uani 1 1 d . . . . .
P2 P 0.11880(9) 0.33016(11) 0.52513(8) 0.0541(4) Uani 1 1 d . . . . .

loop_
_atom_site_aniso_label
_atom_site_aniso_U_11
_atom_site_aniso_U_22
_atom_site_aniso_U_33
_atom_site_aniso_U_23
_atom_site_aniso_U_13
_atom_site_aniso_U_12
C1 0.037(2) 0.057(3) 0.031(2) -0.002(2) 0.0062(18) 0.003(2)
C2 0.038(2) 0.058(3) 0.025(2) 0.001(2) 0.0019(17) 0.004(2)
C3 0.0342(19) 0.038(2) 0.0266(19) 0.0024(18) -0.0012(17) 0.0018(19)
C4 0.037(2) 0.050(3) 0.033(2) -0.006(2) 0.0027(18) -0.005(2)
C5 0.040(2) 0.053(3) 0.032(2) 0.001(2) -0.0022(19) -0.003(2)
C6 0.031(2) 0.053(3) 0.041(2) 0.009(2) -0.0029(18) 0.002(2)
C7 0.037(2) 0.048(3) 0.071(3) 0.012(3) -0.010(2) -0.003(2)
C8 0.030(3) 0.055(4) 0.039(3) 0.018(4) 0.002(3) 0.004(3)
C9 0.033(3) 0.043(4) 0.052(4) -0.005(3) -0.007(3) -0.011(3)
C8B 0.030(3) 0.055(4) 0.039(3) 0.018(4) 0.002(3) 0.004(3)
C9B 0.033(3) 0.043(4) 0.052(4) -0.005(3) -0.007(3) -0.011(3)
C10 0.035(2) 0.066(4) 0.083(4) -0.030(3) -0.013(2) 0.002(3)
C11 0.045(3) 0.055(3) 0.043(3) 0.000(2) -0.007(2) 0.006(2)
C12 0.040(2) 0.049(3) 0.037(2) 0.000(2) -0.0010(19) -0.003(2)
C13 0.039(2) 0.041(3) 0.033(2) -0.0015(19) 0.0014(18) 0.000(2)
C14 0.040(2) 0.056(3) 0.036(2) -0.001(2) 0.0051(19) -0.003(2)
C15 0.041(2) 0.054(3) 0.048(3) -0.006(2) 0.011(2) -0.002(2)
C16 0.041(2) 0.044(3) 0.039(2) 0.001(2) -0.0027(19) -0.008(2)
C17 0.042(2) 0.043(3) 0.032(2) 0.007(2) -0.0017(18) -0.005(2)
C18 0.037(2) 0.036(3) 0.028(2) -0.0020(18) -0.0005(17) -0.0011(19)
C19 0.040(2) 0.062(3) 0.026(2) 0.005(2) 0.0017(18) -0.002(2)
C20 0.049(2) 0.053(3) 0.028(2) 0.003(2) -0.0047(19) -0.002(2)
C21 0.037(2) 0.042(3) 0.049(3) -0.001(2) -0.010(2) 0.002(2)
C22 0.040(2) 0.047(3) 0.045(3) 0.004(2) -0.014(2) -0.003(2)
C23 0.041(2) 0.048(3) 0.038(2) -0.005(2) -0.0025(19) -0.005(2)
C24 0.030(2) 0.049(3) 0.047(3) 0.001(2) -0.0044(19) 0.002(2)
C25 0.030(2) 0.054(3) 0.048(3) 0.007(2) -0.0028(19) -0.004(2)
C26 0.041(2) 0.045(3) 0.037(2) -0.007(2) -0.0047(19) 0.004(2)
C27 0.041(2) 0.048(3) 0.031(2) -0.005(2) -0.0016(18) 0.002(2)
C28 0.037(2) 0.039(3) 0.030(2) 0.0011(19) -0.0011(17) -0.0012(19)
C29 0.038(2) 0.043(3) 0.030(2) -0.0003(19) -0.0021(17) -0.002(2)
C30 0.039(2) 0.046(3) 0.039(2) 0.000(2) 0.006(2) 0.003(2)
C31 0.037(3) 0.097(5) 0.069(4) -0.002(4) 0.004(3) -0.008(3)
C32 0.061(3) 0.108(6) 0.074(4) 0.015(4) 0.005(3) 0.001(4)
C33 0.070(4) 0.067(4) 0.049(3) 0.017(3) -0.001(3) 0.012(3)
C34 0.065(4) 0.097(6) 0.066(4) 0.028(4) 0.008(3) 0.003(4)
C35 0.062(4) 0.135(7) 0.046(3) 0.024(4) -0.012(3) -0.031(5)
C36 0.091(5) 0.094(5) 0.046(3) 0.012(3) -0.001(3) -0.031(5)
C37 0.078(4) 0.067(4) 0.047(3) 0.003(3) -0.002(3) 0.002(3)
C38 0.055(3) 0.076(4) 0.036(2) 0.014(3) -0.007(2) -0.008(3)
C39 0.063(4) 0.119(6) 0.065(4) 0.011(4) -0.017(3) -0.019(4)
N1 0.0326(18) 0.057(3) 0.033(2) 0.0035(18) -0.0019(15) 0.0005(18)
N2 0.0334(19) 0.056(3) 0.053(2) -0.009(2) -0.0047(18) 0.0046(19)
N3 0.0386(19) 0.042(2) 0.0346(19) 0.0000(17) -0.0041(15) -0.0016(17)
N4 0.0327(18) 0.041(2) 0.039(2) 0.0018(17) -0.0049(15) 0.0003(17)
N5 0.069(4) 0.157(7) 0.081(4) 0.023(5) 0.009(3) -0.010(4)
F1 0.070(2) 0.109(4) 0.200(6) 0.029(4) -0.035(3) -0.026(3)
F2 0.175(5) 0.157(5) 0.064(2) 0.027(3) 0.034(3) 0.088(4)
F3 0.095(3) 0.113(3) 0.067(2) -0.030(2) -0.015(2) 0.047(3)
F4 0.088(3) 0.146(5) 0.185(6) -0.060(4) -0.065(4) 0.001(3)
F5 0.103(3) 0.140(4) 0.066(2) 0.024(2) 0.029(2) 0.020(3)
F6 0.081(2) 0.104(3) 0.089(3) 0.008(2) 0.011(2) 0.042(2)
F7 0.060(2) 0.259(7) 0.062(2) 0.050(3) 0.0016(19) 0.006(3)
F8 0.197(7) 0.094(4) 0.191(6) 0.025(4) 0.013(5) -0.057(4)
F9 0.069(2) 0.227(6) 0.060(2) -0.003(3) 0.017(2) 0.036(3)
F10 0.080(2) 0.177(5) 0.053(2) 0.002(3) -0.0042(19) 0.035(3)
F11 0.128(4) 0.072(3) 0.258(8) 0.018(4) -0.034(5) -0.017(3)
F12 0.089(3) 0.159(4) 0.058(2) 0.020(3) 0.024(2) 0.040(3)
P1 0.0371(6) 0.0795(11) 0.0453(7) -0.0079(7) 0.0012(6) 0.0098(7)
P2 0.0499(7) 0.0695(10) 0.0430(7) 0.0126(7) 0.0098(6) -0.0008(7)

loop_
_atom_type_symbol
_atom_type_description
_atom_type_scat_dispersion_real
_atom_type_scat_dispersion_imag
_atom_type_scat_source
C C 0.0033 0.0016 'International Tables Vol C Tables 4.2.6.8 and 6.1.1.4'
H H 0.0000 0.0000 'International Tables Vol C Tables 4.2.6.8 and 6.1.1.4'
N N 0.0061 0.0033 'International Tables Vol C Tables 4.2.6.8 and 6.1.1.4'
F F 0.0171 0.0103 'International Tables Vol C Tables 4.2.6.8 and 6.1.1.4'
P P 0.1023 0.0942 'International Tables Vol C Tables 4.2.6.8 and 6.1.1.4'

loop_
_geom_angle_atom_site_label_1
_geom_angle_atom_site_label_2
_geom_angle_atom_site_label_3
_geom_angle
_geom_angle_site_symmetry_1
_geom_angle_site_symmetry_3
C2 C1 N1 121.7(4) . .
C2 C1 H1 119.1 . .
N1 C1 H1 119.1 . .
C1 C2 C3 121.9(4) . .
C1 C2 H2 119.1 . .
C3 C2 H2 119.1 . .
C28 C3 C4 123.3(4) . .
C28 C3 C2 122.3(4) . .
C4 C3 C2 114.4(4) . .
C5 C4 C3 121.2(4) . .
C5 C4 H4 119.4 . .
C3 C4 H4 119.4 . .
N1 C5 C4 122.6(4) . .
N1 C5 H5 118.7 . .
C4 C5 H5 118.7 . .
N1 C6 C7 112.2(4) . .
N1 C6 H6A 109.2 . .
C7 C6 H6A 109.2 . .
N1 C6 H6B 109.2 . .
C7 C6 H6B 109.2 . .
H6A C6 H6B 107.9 . .
C8 C7 C6 125.8(5) . .
C6 C7 C8B 99.5(5) . .
C8 C7 H7A 105.9 . .
C6 C7 H7A 105.9 . .
C8 C7 H7B 105.9 . .
C6 C7 H7B 105.9 . .
H7A C7 H7B 106.2 . .
C7 C8 C9 110.5(7) . .
C7 C8 H8A 109.6 . .
C9 C8 H8A 109.6 . .
C7 C8 H8B 109.6 . .
C9 C8 H8B 109.6 . .
H8A C8 H8B 108.1 . .
C8 C9 C10 109.0(7) . .
C8 C9 H9A 109.9 . .
C10 C9 H9A 109.9 . .
C8 C9 H9B 109.9 . .
C10 C9 H9B 109.9 . .
H9A C9 H9B 108.3 . .
C9B C8B C7 109.3(7) . .
C9B C8B H8B1 109.8 . .
C7 C8B H8B1 109.8 . .
C9B C8B H8B2 109.8 . .
C7 C8B H8B2 109.8 . .
H8B1 C8B H8B2 108.3 . .
C8B C9B C10 100.9(8) . .
C8B C9B H9B1 111.6 . .
C10 C9B H9B1 111.6 . .
C8B C9B H9B2 111.6 . .
C10 C9B H9B2 111.6 . .
H9B1 C9B H9B2 109.4 . .
N2 C10 C9B 109.8(5) . .
N2 C10 C9 109.5(5) . .
N2 C10 H10A 109.8 . .
C9 C10 H10A 109.8 . .
N2 C10 H10B 109.8 . .
C9 C10 H10B 109.8 . .
H10A C10 H10B 108.2 . .
N2 C10 H10C 109.7 . .
C9B C10 H10C 109.7 . .
N2 C10 H10D 109.7 . .
C9B C10 H10D 109.7 . .
H10C C10 H10D 108.2 . .
C12 C11 N2 121.7(5) . .
C12 C11 H11 119.2 . .
N2 C11 H11 119.2 . .
C11 C12 C13 121.3(4) . .
C11 C12 H12 119.3 . .
C13 C12 H12 119.3 . .
C12 C13 C14 114.7(4) . .
C12 C13 C18 122.2(4) . .
C14 C13 C18 123.1(4) . .
C15 C14 C13 121.1(5) . .
C15 C14 H14 119.5 . .
C13 C14 H14 119.5 . .
N2 C15 C14 122.6(4) . .
N2 C15 H15 118.7 . .
C14 C15 H15 118.7 . .
N3 C16 C17 122.0(4) . .
N3 C16 H16 119.0 . .
C17 C16 H16 119.0 . .
C16 C17 C18 121.2(4) . .
C16 C17 H17 119.4 . .
C18 C17 H17 119.4 . .
C17 C18 C19 115.1(4) . .
C17 C18 C13 122.9(4) . .
C19 C18 C13 121.9(4) . .
C20 C19 C18 121.0(4) . .
C20 C19 H19 119.5 . .
C18 C19 H19 119.5 . .
C19 C20 N3 122.1(4) . .
C19 C20 H20 118.9 . .
N3 C20 H20 118.9 . .
N3 C21 C22 112.7(4) . .
N3 C21 H21A 109.0 . .
C22 C21 H21A 109.0 . .
N3 C21 H21B 109.0 . .
C22 C21 H21B 109.0 . .
H21A C21 H21B 107.8 . .
C21 C22 C23 114.7(4) . .
C21 C22 H22A 108.6 . .
C23 C22 H22A 108.6 . .
C21 C22 H22B 108.6 . .
C23 C22 H22B 108.6 . .
H22A C22 H22B 107.6 . .
C22 C23 C24 114.7(4) . .
C22 C23 H23A 108.6 . .
C24 C23 H23A 108.6 . .
C22 C23 H23B 108.6 . .
C24 C23 H23B 108.6 . .
H23A C23 H23B 107.6 . .
C25 C24 C23 113.9(4) . .
C25 C24 H24A 108.8 . .
C23 C24 H24A 108.8 . .
C25 C24 H24B 108.8 . .
C23 C24 H24B 108.8 . .
H24A C24 H24B 107.7 . .
N4 C25 C24 111.3(4) . .
N4 C25 H25A 109.4 . .
C24 C25 H25A 109.4 . .
N4 C25 H25B 109.4 . .
C24 C25 H25B 109.4 . .
H25A C25 H25B 108.0 . .
C27 C26 N4 121.9(4) . .
C27 C26 H26 119.1 . .
N4 C26 H26 119.1 . .
C26 C27 C28 120.9(4) . .
C26 C27 H27 119.5 . .
C28 C27 H27 119.5 . .
C29 C28 C3 122.6(4) . .
C29 C28 C27 115.0(4) . .
C3 C28 C27 122.4(4) . .
C30 C29 C28 122.0(4) . .
C30 C29 H29 119.0 . .
C28 C29 H29 119.0 . .
C29 C30 N4 121.3(4) . .
C29 C30 H30 119.3 . .
N4 C30 H30 119.3 . .
N5 C31 C32 179.3(7) . .
C31 C32 H32A 109.5 . .
C31 C32 H32B 109.5 . .
H32A C32 H32B 109.5 . .
C31 C32 H32C 109.5 . .
H32A C32 H32C 109.5 . .
H32B C32 H32C 109.5 . .
C38 C33 C34 120.0(7) . .
C38 C33 H33 120.0 . .
C34 C33 H33 120.0 . .
C35 C34 C33 121.4(7) . .
C35 C34 H34 119.3 . .
C33 C34 H34 119.3 . .
C34 C35 C36 118.7(7) . .
C34 C35 H35 120.7 . .
C36 C35 H35 120.7 . .
C35 C36 C37 122.5(8) . .
C35 C36 H36 118.8 . .
C37 C36 H36 118.8 . .
C36 C37 C38 118.8(7) . .
C36 C37 H37 120.6 . .
C38 C37 H37 120.6 . .
C33 C38 C37 118.5(6) . .
C33 C38 C39 121.1(6) . .
C37 C38 C39 120.4(6) . .
C38 C39 H39A 109.5 . .
C38 C39 H39B 109.5 . .
H39A C39 H39B 109.5 . .
C38 C39 H39C 109.5 . .
H39A C39 H39C 109.5 . .
H39B C39 H39C 109.5 . .
C5 N1 C1 118.2(4) . .
C5 N1 C6 121.6(4) . .
C1 N1 C6 120.1(4) . .
C15 N2 C11 118.5(4) . .
C15 N2 C10 121.0(5) . .
C11 N2 C10 120.1(5) . .
C16 N3 C20 118.4(4) . .
C16 N3 C21 122.2(4) . .
C20 N3 C21 119.4(4) . .
C30 N4 C26 118.9(4) . .
C30 N4 C25 120.2(4) . .
C26 N4 C25 120.7(4) . .
F5 P1 F1 91.2(3) . .
F5 P1 F4 91.2(3) . .
F1 P1 F4 177.6(4) . .
F5 P1 F2 178.2(4) . .
F1 P1 F2 90.6(4) . .
F4 P1 F2 87.1(4) . .
F5 P1 F3 91.5(3) . .
F1 P1 F3 90.3(3) . .
F4 P1 F3 89.6(3) . .
F2 P1 F3 89.1(2) . .
F5 P1 F6 89.9(3) . .
F1 P1 F6 88.9(3) . .
F4 P1 F6 91.2(3) . .
F2 P1 F6 89.5(2) . .
F3 P1 F6 178.4(3) . .
F11 P2 F8 177.7(4) . .
F11 P2 F10 91.8(4) . .
F8 P2 F10 90.1(4) . .
F11 P2 F9 94.9(4) . .
F8 P2 F9 86.4(4) . .
F10 P2 F9 90.6(2) . .
F11 P2 F7 87.1(4) . .
F8 P2 F7 91.0(4) . .
F10 P2 F7 178.7(4) . .
F9 P2 F7 88.8(2) . .
F11 P2 F12 88.9(4) . .
F8 P2 F12 89.7(4) . .
F10 P2 F12 90.1(2) . .
F9 P2 F12 176.1(3) . .
F7 P2 F12 90.6(2) . .

loop_
_geom_bond_atom_site_label_1
_geom_bond_atom_site_label_2
_geom_bond_distance
_geom_bond_site_symmetry_2
C1 C2 1.341(6) .
C1 N1 1.377(6) .
C1 H1 0.9500 .
C2 C3 1.432(6) .
C2 H2 0.9500 .
C3 C28 1.426(6) .
C3 C4 1.428(6) .
C4 C5 1.355(6) .
C4 H4 0.9500 .
C5 N1 1.354(6) .
C5 H5 0.9500 .
C6 N1 1.483(5) .
C6 C7 1.511(7) .
C6 H6A 0.9900 .
C6 H6B 0.9900 .
C7 C8 1.461(11) .
C7 C8B 1.760(13) .
C7 H7A 0.9900 .
C7 H7B 0.9900 .
C8 C9 1.583(14) .
C8 H8A 0.9900 .
C8 H8B 0.9900 .
C9 C10 1.609(12) .
C9 H9A 0.9900 .
C9 H9B 0.9900 .
C8B C9B 1.446(14) .
C8B H8B1 0.9900 .
C8B H8B2 0.9900 .
C9B C10 1.505(11) .
C9B H9B1 0.9900 .
C9B H9B2 0.9900 .
C10 N2 1.485(6) .
C10 H10A 0.9900 .
C10 H10B 0.9900 .
C10 H10C 0.9900 .
C10 H10D 0.9900 .
C11 C12 1.358(6) .
C11 N2 1.369(7) .
C11 H11 0.9500 .
C12 C13 1.425(6) .
C12 H12 0.9500 .
C13 C14 1.427(6) .
C13 C18 1.430(6) .
C14 C15 1.354(7) .
C14 H14 0.9500 .
C15 N2 1.346(7) .
C15 H15 0.9500 .
C16 N3 1.355(6) .
C16 C17 1.359(6) .
C16 H16 0.9500 .
C17 C18 1.417(6) .
C17 H17 0.9500 .
C18 C19 1.427(6) .
C19 C20 1.348(7) .
C19 H19 0.9500 .
C20 N3 1.369(6) .
C20 H20 0.9500 .
C21 N3 1.475(5) .
C21 C22 1.515(7) .
C21 H21A 0.9900 .
C21 H21B 0.9900 .
C22 C23 1.518(7) .
C22 H22A 0.9900 .
C22 H22B 0.9900 .
C23 C24 1.526(7) .
C23 H23A 0.9900 .
C23 H23B 0.9900 .
C24 C25 1.510(7) .
C24 H24A 0.9900 .
C24 H24B 0.9900 .
C25 N4 1.488(5) .
C25 H25A 0.9900 .
C25 H25B 0.9900 .
C26 C27 1.364(6) .
C26 N4 1.366(6) .
C26 H26 0.9500 .
C27 C28 1.429(6) .
C27 H27 0.9500 .
C28 C29 1.420(6) .
C29 C30 1.359(6) .
C29 H29 0.9500 .
C30 N4 1.366(6) .
C30 H30 0.9500 .
C31 N5 1.114(9) .
C31 C32 1.444(10) .
C32 H32A 0.9800 .
C32 H32B 0.9800 .
C32 H32C 0.9800 .
C33 C38 1.384(8) .
C33 C34 1.384(9) .
C33 H33 0.9500 .
C34 C35 1.355(11) .
C34 H34 0.9500 .
C35 C36 1.359(11) .
C35 H35 0.9500 .
C36 C37 1.374(9) .
C36 H36 0.9500 .
C37 C38 1.406(9) .
C37 H37 0.9500 .
C38 C39 1.467(8) .
C39 H39A 0.9800 .
C39 H39B 0.9800 .
C39 H39C 0.9800 .
F1 P1 1.557(5) .
F2 P1 1.582(4) .
F3 P1 1.590(4) .
F4 P1 1.561(5) .
F5 P1 1.547(4) .
F6 P1 1.597(4) .
F7 P2 1.576(4) .
F8 P2 1.552(5) .
F9 P2 1.574(4) .
F10 P2 1.569(4) .
F11 P2 1.536(5) .
F12 P2 1.588(4) .

loop_
_geom_torsion_atom_site_label_1
_geom_torsion_atom_site_label_2
_geom_torsion_atom_site_label_3
_geom_torsion_atom_site_label_4
_geom_torsion
_geom_torsion_site_symmetry_1
_geom_torsion_site_symmetry_2
_geom_torsion_site_symmetry_3
_geom_torsion_site_symmetry_4
N1 C1 C2 C3 -2.1(8) . . . .
C1 C2 C3 C28 -178.6(5) . . . .
C1 C2 C3 C4 2.5(7) . . . .
C28 C3 C4 C5 179.6(5) . . . .
C2 C3 C4 C5 -1.5(7) . . . .
C3 C4 C5 N1 0.1(8) . . . .
N1 C6 C7 C8 -45.9(8) . . . .
N1 C6 C7 C8B -69.9(5) . . . .
C6 C7 C8 C9 -66.8(9) . . . .
C8B C7 C8 C9 -21.2(7) . . . .
C7 C8 C9 C10 -175.3(6) . . . .
C8 C7 C8B C9B 37.9(8) . . . .
C6 C7 C8B C9B -178.0(6) . . . .
C7 C8B C9B C10 -176.7(6) . . . .
C8B C9B C10 N2 73.0(8) . . . .
C8B C9B C10 C9 -24.8(6) . . . .
C8 C9 C10 N2 -63.5(8) . . . .
C8 C9 C10 C9B 35.0(7) . . . .
N2 C11 C12 C13 -1.3(8) . . . .
C11 C12 C13 C14 1.6(7) . . . .
C11 C12 C13 C18 -179.8(5) . . . .
C12 C13 C14 C15 -1.9(7) . . . .
C18 C13 C14 C15 179.5(5) . . . .
C13 C14 C15 N2 1.9(8) . . . .
N3 C16 C17 C18 -2.2(8) . . . .
C16 C17 C18 C19 3.5(7) . . . .
C16 C17 C18 C13 -178.0(5) . . . .
C12 C13 C18 C17 1.6(7) . . . .
C14 C13 C18 C17 -179.9(5) . . . .
C12 C13 C18 C19 179.9(5) . . . .
C14 C13 C18 C19 -1.5(7) . . . .
C17 C18 C19 C20 -2.0(7) . . . .
C13 C18 C19 C20 179.5(5) . . . .
C18 C19 C20 N3 -0.8(8) . . . .
N3 C21 C22 C23 -53.8(6) . . . .
C21 C22 C23 C24 -60.4(5) . . . .
C22 C23 C24 C25 -176.9(4) . . . .
C23 C24 C25 N4 -60.5(5) . . . .
N4 C26 C27 C28 -1.1(8) . . . .
C4 C3 C28 C29 2.3(7) . . . .
C2 C3 C28 C29 -176.5(5) . . . .
C4 C3 C28 C27 -175.7(5) . . . .
C2 C3 C28 C27 5.4(7) . . . .
C26 C27 C28 C29 1.7(7) . . . .
C26 C27 C28 C3 179.9(5) . . . .
C3 C28 C29 C30 -179.7(5) . . . .
C27 C28 C29 C30 -1.5(7) . . . .
C28 C29 C30 N4 0.5(8) . . . .
C38 C33 C34 C35 -0.5(10) . . . .
C33 C34 C35 C36 -1.9(10) . . . .
C34 C35 C36 C37 2.3(10) . . . .
C35 C36 C37 C38 -0.2(9) . . . .
C34 C33 C38 C37 2.6(8) . . . .
C34 C33 C38 C39 -177.5(6) . . . .
C36 C37 C38 C33 -2.2(8) . . . .
C36 C37 C38 C39 177.8(6) . . . .
C4 C5 N1 C1 0.4(8) . . . .
C4 C5 N1 C6 -176.9(5) . . . .
C2 C1 N1 C5 0.6(7) . . . .
C2 C1 N1 C6 178.0(5) . . . .
C7 C6 N1 C5 107.4(5) . . . .
C7 C6 N1 C1 -69.9(6) . . . .
C14 C15 N2 C11 -1.4(8) . . . .
C14 C15 N2 C10 -173.8(5) . . . .
C12 C11 N2 C15 1.1(8) . . . .
C12 C11 N2 C10 173.6(5) . . . .
C9B C10 N2 C15 62.5(8) . . . .
C9 C10 N2 C15 108.4(7) . . . .
C9B C10 N2 C11 -109.9(7) . . . .
C9 C10 N2 C11 -63.9(7) . . . .
C17 C16 N3 C20 -0.8(7) . . . .
C17 C16 N3 C21 -179.5(5) . . . .
C19 C20 N3 C16 2.3(7) . . . .
C19 C20 N3 C21 -178.9(5) . . . .
C22 C21 N3 C16 110.1(5) . . . .
C22 C21 N3 C20 -68.6(6) . . . .
C29 C30 N4 C26 0.2(7) . . . .
C29 C30 N4 C25 174.8(5) . . . .
C27 C26 N4 C30 0.1(7) . . . .
C27 C26 N4 C25 -174.5(5) . . . .
C24 C25 N4 C30 -81.7(5) . . . .
C24 C25 N4 C26 92.8(5) . . . .
